data_7713595
loop_
_publ_author_name
'Guo, Dianjun'
'Rajeshkumar, Thayalan'
'Zhu, Shan'
'Yuan, Qingbing'
'Hong, Dongjing'
'Zhou, Shuangliu'
'Zhu, Xiancui'
'Maron, Laurent'
'Wang, Shaowu'

_publ_section_title
;
 Aryl C--H bond functionalization with diphenyldiazomethane induced by
 rare-earth metal alkyl complexes
;
_journal_name_full 'Dalton Transactions'
_journal_paper_doi 10.1039/D3DT01714A
_journal_year 2023
_chemical_formula_moiety 'C65 H51 N6 Y, C7 H8'
_chemical_formula_sum 'C72 H59 N6 Y'
_chemical_formula_weight 1097.16
_space_group_crystal_system triclinic
_space_group_IT_number 2
_space_group_name_Hall '-P 1'
_space_group_name_H-M_alt 'P -1'
_atom_sites_solution_hydrogens mixed
_atom_sites_solution_primary dual
_audit_creation_date 2022-03-30
_audit_creation_method
;
Olex2 1.3
(compiled 2020.11.12 svn.r5f609507 for OlexSys, GUI svn.r6408)
;
_audit_update_record
;
2022-08-13 deposited with the CCDC.	2023-07-19 downloaded from the CCDC.
;
_cell_angle_alpha 92.2250(10)
_cell_angle_beta 91.3580(10)
_cell_angle_gamma 94.6340(10)
_cell_formula_units_Z 2
_cell_length_a 11.9372(7)
_cell_length_b 15.1671(8)
_cell_length_c 16.1955(9)
_cell_measurement_reflns_used 9096
_cell_measurement_temperature 300.00
_cell_measurement_theta_max 20.42
_cell_measurement_theta_min 2.20
_cell_volume 2919.4(3)
_computing_cell_refinement 'SAINT v8.37A (Bruker, 2015)'
_computing_data_collection 'Bruker D8 Venture diffractrometer'
_computing_data_reduction 'SAINT v8.37A (Bruker, 2015)'
_computing_molecular_graphics 'Olex2 1.3 (Dolomanov et al., 2009)'
_computing_publication_material 'Olex2 1.3 (Dolomanov et al., 2009)'
_computing_structure_refinement 'SHELXL 2018/3 (Sheldrick, 2015)'
_computing_structure_solution 'SHELXT 2018/2 (Sheldrick, 2018)'
_diffrn_ambient_temperature 300.00
_diffrn_detector 'CCD area detector'
_diffrn_measured_fraction_theta_full 0.998
_diffrn_measured_fraction_theta_max 0.983
_diffrn_measurement_device 'three-circle diffractometer'
_diffrn_measurement_device_type 'Bruker APEX-II CCD'
_diffrn_measurement_method '\f and \w scans'
_diffrn_radiation_monochromator graphite
_diffrn_radiation_probe x-ray
_diffrn_radiation_type MoK\a
_diffrn_radiation_wavelength 0.71073
_diffrn_reflns_av_R_equivalents 0.0521
_diffrn_reflns_av_unetI/netI 0.0792
_diffrn_reflns_Laue_measured_fraction_full 0.998
_diffrn_reflns_Laue_measured_fraction_max 0.983
_diffrn_reflns_limit_h_max 15
_diffrn_reflns_limit_h_min -15
_diffrn_reflns_limit_k_max 19
_diffrn_reflns_limit_k_min -19
_diffrn_reflns_limit_l_max 20
_diffrn_reflns_limit_l_min -21
_diffrn_reflns_number 34612
_diffrn_reflns_point_group_measured_fraction_full 0.998
_diffrn_reflns_point_group_measured_fraction_max 0.983
_diffrn_reflns_theta_full 25.242
_diffrn_reflns_theta_max 27.565
_diffrn_reflns_theta_min 1.259
_diffrn_source 'sealed X-ray tube'
_diffrn_source_current 30.0
_diffrn_source_power 1.5
_diffrn_source_target Mo
_diffrn_source_voltage 50.0
_diffrn_standards_number 0
_exptl_absorpt_coefficient_mu 1.047
_exptl_absorpt_correction_T_max 0.7456
_exptl_absorpt_correction_T_min 0.4696
_exptl_absorpt_correction_type none
_exptl_absorpt_process_details
;
SADABS-2016/2 (Bruker,2016/2) was used for absorption correction.
wR2(int) was 0.0879 before and 0.0561 after correction.
The Ratio of minimum to maximum transmission is 0.6298.
The \l/2 correction factor is Not present.
;
_exptl_crystal_colour 'clear light black'
_exptl_crystal_colour_lustre clear
_exptl_crystal_colour_modifier light
_exptl_crystal_colour_primary black
_exptl_crystal_density_diffrn 1.248
_exptl_crystal_description block
_exptl_crystal_F_000 1144
_exptl_crystal_size_max 0.22
_exptl_crystal_size_mid 0.21
_exptl_crystal_size_min 0.2
_refine_diff_density_max 0.510
_refine_diff_density_min -0.353
_refine_diff_density_rms 0.052
_refine_ls_extinction_method none
_refine_ls_goodness_of_fit_ref 1.011
_refine_ls_hydrogen_treatment constr
_refine_ls_matrix_type full
_refine_ls_number_parameters 754
_refine_ls_number_reflns 13267
_refine_ls_number_restraints 393
_refine_ls_restrained_S_all 1.010
_refine_ls_R_factor_all 0.1045
_refine_ls_R_factor_gt 0.0547
_refine_ls_shift/su_max 0.001
_refine_ls_shift/su_mean 0.000
_refine_ls_structure_factor_coef Fsqd
_refine_ls_weighting_details 'w=1/[\s^2^(Fo^2^)+(0.0650P)^2^] where P=(Fo^2^+2Fc^2^)/3'
_refine_ls_weighting_scheme calc
_refine_ls_wR_factor_gt 0.1185
_refine_ls_wR_factor_ref 0.1357
_reflns_Friedel_coverage 0.000
_reflns_number_gt 8248
_reflns_number_total 13267
_reflns_threshold_expression 'I > 2\s(I)'
_cod_data_source_file d3dt01714a2.cif
_cod_data_source_block 2b
_cod_database_code 7713595
_shelx_shelxl_version_number 2018/3
_shelx_space_group_comment
;
The symmetry employed for this shelxl refinement is uniquely defined
by the following loop, which should always be used as a source of
symmetry information in preference to the above space-group names.
They are only intended as comments.
;
_shelx_estimated_absorpt_t_max 0.818
_shelx_estimated_absorpt_t_min 0.802
_olex2_refinement_description
;
1. Fixed Uiso
 At 1.2 times of:
  All C(H) groups
 At 1.5 times of:
  All C(H,H,H) groups
2. Restrained distances
 C66-C71 \\sim C66A-C71A
 with sigma of 0.02
 C71-C72 \\sim C71A-C72A
 with sigma of 0.02
 C66-C67 \\sim C66A-C67A
 with sigma of 0.02
 C66-C72 \\sim C66A-C72A
 with sigma of 0.04
 C70-C72 \\sim C70A-C72A
 with sigma of 0.04
 C71-C70 \\sim C71A-C70A
 with sigma of 0.02
 C72-C71 \\sim C72A-C71A
 with sigma of 0.02
 C69-C68 \\sim C69A-C68A
 with sigma of 0.02
 C69-C70 \\sim C69A-C70A
 with sigma of 0.02
 C68-C67 \\sim C68A-C67A
 with sigma of 0.02
 C66-C68 \\sim C66A-C68A
 with sigma of 0.04
 C66-C70 \\sim C66A-C70A
 with sigma of 0.04
 C71-C69 \\sim C71A-C69A
 with sigma of 0.04
 C71-C67 \\sim C71A-C67A
 with sigma of 0.04
 C69-C67 \\sim C69A-C67A
 with sigma of 0.04
 C68-C70 \\sim C68A-C70A
 with sigma of 0.04
3. Uiso/Uaniso restraints and constraints
C66 \\sim C71 \\sim C69 \\sim C68 \\sim C67 \\sim C70 \\sim C72 \\sim C72A
\\sim C70A \\sim C71A \\sim C66A \\sim C67A \\sim C68A \\sim C69A: within 2A
with sigma of 0.01 and sigma for terminal atoms of 0.02 within 2A
Uanis(C68) \\sim Ueq, Uanis(C67A) \\sim Ueq, Uanis(C69A) \\sim Ueq, Uanis(C70)
\\sim Ueq, Uanis(C71A) \\sim Ueq, Uanis(C71) \\sim Ueq, Uanis(C68A) \\sim Ueq,
Uanis(C67) \\sim Ueq, Uanis(C66A) \\sim Ueq, Uanis(C69) \\sim Ueq, Uanis(C70A)
\\sim Ueq, Uanis(C66) \\sim Ueq, Uanis(C72) \\sim Ueq, Uanis(C72A) \\sim Ueq:
with sigma of 0.01 and sigma for terminal atoms of 0.02
4. Rigid body (RIGU) restrains
 C72A, C70A, C71A, C66A, C67A, C68A, C69A
 with sigma for 1-2 distances of 0.001 and sigma for 1-3 distances of 0.002
 C66, C71, C69, C68, C67, C70, C72
 with sigma for 1-2 distances of 0.001 and sigma for 1-3 distances of 0.002
5. Others
 Sof(C72A)=Sof(H72D)=Sof(H72E)=Sof(H72F)=Sof(C71A)=Sof(C70A)=Sof(H70A)=
 Sof(C69A)=Sof(H69A)=Sof(C68A)=Sof(H68A)=Sof(C67A)=Sof(H67A)=Sof(C66A)=
 Sof(H66A)=1-FVAR(1)
 Sof(C71)=Sof(C70)=Sof(H70)=Sof(C69)=Sof(H69)=Sof(C68)=Sof(H68)=Sof(C67)=
 Sof(H67)=Sof(C66)=Sof(H66)=Sof(C72)=Sof(H72A)=Sof(H72B)=Sof(H72C)=FVAR(1)
6.a Riding coordinates:
 C72A(H72D,H72E,H72F)
6.b Ternary CH refined with riding coordinates:
 C19(H19), C20(H20)
6.c Aromatic/amide H refined with riding coordinates:
 C39(H39), C3(H3), C2(H2), C1(H1), C11(H11), C38(H38), C17(H17), C31(H31),
 C48(H48), C7(H7), C29(H29), C37(H37), C53(H53), C52(H52), C16(H16), C35(H35),
 C13(H13), C15(H15), C58(H58), C32(H32), C25(H25), C10(H10), C57(H57), C14(H14),
  C26(H26), C8(H8), C42(H42), C61(H61), C49(H49), C55(H55), C65(H65), C34(H34),
 C28(H28), C51(H51), C56(H56), C33(H33), C27(H27), C46(H46), C50(H50), C63(H63),
  C9(H9), C62(H62), C64(H64), C45(H45), C43(H43), C44(H44), C70(H70), C69(H69),
 C68(H68), C67(H67), C66(H66), C70A(H70A), C69A(H69A), C68A(H68A), C67A(H67A),
 C66A(H66A)
6.d Fitted hexagon refined as free rotating group:
 C71(C70,C69,C68,C67,C66), C71A(C70A,C69A,C68A,C67A,C66A)
6.e Idealised Me refined as rotating group:
 C22(H22A,H22B,H22C), C72(H72A,H72B,H72C)
;
_olex2_submission_special_instructions 'No special instructions were received'

loop_
_space_group_symop_operation_xyz
'x, y, z'
'-x, -y, -z'

loop_
_atom_site_label
_atom_site_type_symbol
_atom_site_fract_x
_atom_site_fract_y
_atom_site_fract_z
_atom_site_U_iso_or_equiv
_atom_site_adp_type
_atom_site_occupancy
_atom_site_site_symmetry_order
_atom_site_calc_flag
_atom_site_refinement_flags_posn
_atom_site_refinement_flags_adp
_atom_site_refinement_flags_occupancy
_atom_site_disorder_assembly
_atom_site_disorder_group
Y1 Y 0.31310(2) 0.74239(2) 0.73815(2) 0.04012(10) Uani 1 1 d . . . . .
N3 N 0.32127(18) 0.66807(14) 0.58225(13) 0.0388(5) Uani 1 1 d . . . . .
N1 N 0.3829(2) 0.60642(15) 0.75016(14) 0.0448(6) Uani 1 1 d . . . . .
N2 N 0.44722(19) 0.82614(15) 0.67095(14) 0.0438(6) Uani 1 1 d . . . . .
N5 N 0.3738(2) 0.81631(15) 0.86091(14) 0.0466(6) Uani 1 1 d . . . . .
N6 N 0.4708(2) 0.79619(15) 0.90596(15) 0.0490(6) Uani 1 1 d . . . . .
N4 N 0.1506(2) 0.80555(17) 0.79182(15) 0.0513(6) Uani 1 1 d . . . . .
C4 C 0.4559(2) 0.84484(17) 0.58807(17) 0.0403(7) Uani 1 1 d . . . . .
C21 C 0.2374(2) 0.61280(18) 0.61766(17) 0.0399(6) Uani 1 1 d . . . . .
C18 C 0.2798(2) 0.74991(17) 0.56866(16) 0.0380(6) Uani 1 1 d . . . . .
C39 C 0.4862(3) 0.5995(2) 0.78790(18) 0.0507(8) Uani 1 1 d . . . . .
H39 H 0.522553 0.642266 0.824034 0.061 Uiso 1 1 calc R U . . .
C19 C 0.1723(2) 0.74690(18) 0.59731(17) 0.0436(7) Uani 1 1 d . . . . .
H19 H 0.118350 0.791023 0.587685 0.052 Uiso 1 1 calc R U . . .
C12 C 0.2800(2) 0.90886(18) 0.53647(18) 0.0443(7) Uani 1 1 d . . . . .
C5 C 0.3502(2) 0.82698(17) 0.53269(17) 0.0407(7) Uani 1 1 d . . . . .
C3 C 0.5604(2) 0.88437(18) 0.5738(2) 0.0484(7) Uani 1 1 d . . . . .
H3 H 0.587281 0.902823 0.523338 0.058 Uiso 1 1 calc R U . . .
C47 C 0.5656(3) 0.71335(19) 0.99960(19) 0.0520(8) Uani 1 1 d . . . . .
C2 C 0.6190(3) 0.8916(2) 0.6501(2) 0.0537(8) Uani 1 1 d . . . . .
H2 H 0.692141 0.916482 0.659882 0.064 Uiso 1 1 calc R U . . .
C40 C 0.4602(3) 0.73295(19) 0.95626(18) 0.0486(7) Uani 1 1 d . . . . .
C36 C 0.3616(2) 0.52928(17) 0.70159(17) 0.0421(7) Uani 1 1 d . . . . .
C20 C 0.1459(2) 0.66086(18) 0.62797(17) 0.0424(7) Uani 1 1 d . . . . .
H20 H 0.070974 0.636815 0.643431 0.051 Uiso 1 1 calc R U . . .
C1 C 0.5493(2) 0.85574(19) 0.70707(19) 0.0490(7) Uani 1 1 d . . . . .
H1 H 0.568110 0.851727 0.762787 0.059 Uiso 1 1 calc R U . . .
C24 C 0.1486(2) 0.48581(18) 0.69099(19) 0.0464(7) Uani 1 1 d . . . . .
C22 C 0.4345(2) 0.64344(18) 0.56120(18) 0.0461(7) Uani 1 1 d . . . . .
H22A H 0.472610 0.690053 0.531578 0.069 Uiso 1 1 calc R U . . .
H22B H 0.428097 0.589825 0.527319 0.069 Uiso 1 1 calc R U . . .
H22C H 0.476516 0.634412 0.611022 0.069 Uiso 1 1 calc R U . . .
C23 C 0.2568(2) 0.51998(18) 0.64591(18) 0.0441(7) Uani 1 1 d . . . . .
C30 C 0.2677(2) 0.45375(19) 0.5727(2) 0.0498(8) Uani 1 1 d . . . . .
C11 C 0.4370(3) 0.8717(2) 0.39779(19) 0.0574(8) Uani 1 1 d . . . . .
H11 H 0.462958 0.924890 0.424933 0.069 Uiso 1 1 calc R U . . .
C59 C 0.3668(3) 0.90621(19) 0.86018(17) 0.0469(7) Uani 1 1 d . . . . .
C38 C 0.5280(3) 0.5214(2) 0.7651(2) 0.0595(9) Uani 1 1 d . . . . .
H38 H 0.595980 0.501589 0.782663 0.071 Uiso 1 1 calc R U . . .
C6 C 0.3767(2) 0.80791(18) 0.44135(18) 0.0442(7) Uani 1 1 d . . . . .
C54 C 0.2677(3) 0.9414(2) 0.82882(18) 0.0522(8) Uani 1 1 d . . . . .
C17 C 0.2962(3) 0.97305(19) 0.6003(2) 0.0540(8) Uani 1 1 d . . . . .
H17 H 0.348573 0.966352 0.642556 0.065 Uiso 1 1 calc R U . . .
C31 C 0.2822(3) 0.3658(2) 0.5895(2) 0.0620(9) Uani 1 1 d . . . . .
H31 H 0.286260 0.348925 0.644058 0.074 Uiso 1 1 calc R U . . .
C41 C 0.3529(3) 0.6825(2) 0.97675(19) 0.0580(9) Uani 1 1 d . . . . .
C48 C 0.5658(3) 0.6704(2) 1.0742(2) 0.0645(9) Uani 1 1 d . . . . .
H48 H 0.498037 0.648458 1.095693 0.077 Uiso 1 1 calc R U . . .
C7 C 0.3360(3) 0.7310(2) 0.3977(2) 0.0592(9) Uani 1 1 d . . . . .
H7 H 0.293027 0.687647 0.424717 0.071 Uiso 1 1 calc R U . . .
C29 C 0.1478(3) 0.4823(2) 0.7751(2) 0.0583(9) Uani 1 1 d . . . . .
H29 H 0.211917 0.501676 0.806512 0.070 Uiso 1 1 calc R U . . .
C37 C 0.4481(3) 0.4765(2) 0.7099(2) 0.0554(8) Uani 1 1 d . . . . .
H37 H 0.453368 0.421248 0.683901 0.067 Uiso 1 1 calc R U . . .
C60 C 0.0377(3) 0.7668(2) 0.7878(2) 0.0546(8) Uani 1 1 d . . . . .
C53 C 0.1653(3) 0.8905(2) 0.8089(2) 0.0584(9) Uani 1 1 d . . . . .
H53 H 0.100987 0.921184 0.807911 0.070 Uiso 1 1 calc R U . . .
C52 C 0.6688(3) 0.7415(2) 0.9683(2) 0.0642(9) Uani 1 1 d . . . . .
H52 H 0.671323 0.768053 0.917458 0.077 Uiso 1 1 calc R U . . .
C16 C 0.2347(3) 1.0470(2) 0.6015(2) 0.0669(10) Uani 1 1 d . . . . .
H16 H 0.245707 1.089155 0.644806 0.080 Uiso 1 1 calc R U . . .
C35 C 0.2571(3) 0.4751(2) 0.4911(2) 0.0605(9) Uani 1 1 d . . . . .
H35 H 0.244540 0.532846 0.478424 0.073 Uiso 1 1 calc R U . . .
C13 C 0.2015(3) 0.9211(2) 0.4754(2) 0.0590(9) Uani 1 1 d . . . . .
H13 H 0.188637 0.878550 0.432553 0.071 Uiso 1 1 calc R U . . .
C15 C 0.1581(3) 1.0583(2) 0.5393(3) 0.0737(11) Uani 1 1 d . . . . .
H15 H 0.117963 1.108375 0.539824 0.088 Uiso 1 1 calc R U . . .
C58 C 0.4537(3) 0.9681(2) 0.89370(19) 0.0571(8) Uani 1 1 d . . . . .
H58 H 0.517580 0.947402 0.917727 0.069 Uiso 1 1 calc R U . . .
C32 C 0.2905(3) 0.3034(2) 0.5259(3) 0.0740(11) Uani 1 1 d . . . . .
H32 H 0.301513 0.245208 0.537858 0.089 Uiso 1 1 calc R U . . .
C25 C 0.0514(3) 0.4575(2) 0.6462(2) 0.0676(10) Uani 1 1 d . . . . .
H25 H 0.050634 0.460308 0.588960 0.081 Uiso 1 1 calc R U . . .
C10 C 0.4596(3) 0.8588(3) 0.3157(2) 0.0743(11) Uani 1 1 d . . . . .
H10 H 0.500567 0.902705 0.287993 0.089 Uiso 1 1 calc R U . . .
C57 C 0.4451(4) 1.0569(2) 0.8912(2) 0.0689(10) Uani 1 1 d . . . . .
H57 H 0.504208 1.095477 0.912477 0.083 Uiso 1 1 calc R U . . .
C14 C 0.1409(3) 0.9954(3) 0.4762(3) 0.0711(10) Uani 1 1 d . . . . .
H14 H 0.088613 1.002555 0.433928 0.085 Uiso 1 1 calc R U . . .
C26 C -0.0443(3) 0.4254(3) 0.6845(3) 0.0819(12) Uani 1 1 d . . . . .
H26 H -0.108912 0.407020 0.653228 0.098 Uiso 1 1 calc R U . . .
C8 C 0.3580(3) 0.7174(2) 0.3152(2) 0.0742(11) Uani 1 1 d . . . . .
H8 H 0.329838 0.665306 0.287222 0.089 Uiso 1 1 calc R U . . .
C42 C 0.2626(3) 0.7261(3) 1.0042(2) 0.0805(11) Uani 1 1 d . . . . .
H42 H 0.266857 0.787646 1.007606 0.097 Uiso 1 1 calc R U . . .
C61 C 0.0141(3) 0.6872(3) 0.8222(2) 0.0715(10) Uani 1 1 d . . . . .
H61 H 0.071638 0.659392 0.847523 0.086 Uiso 1 1 calc R U . . .
C49 C 0.6653(5) 0.6601(3) 1.1165(3) 0.0873(13) Uani 1 1 d . . . . .
H49 H 0.664099 0.631931 1.166438 0.105 Uiso 1 1 calc R U . . .
C55 C 0.2633(3) 1.0346(2) 0.8298(2) 0.0688(10) Uani 1 1 d . . . . .
H55 H 0.198130 1.057487 0.810419 0.083 Uiso 1 1 calc R U . . .
C65 C -0.0489(4) 0.8060(3) 0.7497(3) 0.0897(13) Uani 1 1 d . . . . .
H65 H -0.034485 0.859372 0.724029 0.108 Uiso 1 1 calc R U . . .
C34 C 0.2648(3) 0.4124(3) 0.4276(2) 0.0805(11) Uani 1 1 d . . . . .
H34 H 0.257801 0.428057 0.372843 0.097 Uiso 1 1 calc R U . . .
C28 C 0.0505(3) 0.4496(3) 0.8141(3) 0.0817(12) Uani 1 1 d . . . . .
H28 H 0.050423 0.447730 0.871395 0.098 Uiso 1 1 calc R U . . .
C51 C 0.7681(3) 0.7310(3) 1.0109(3) 0.0787(11) Uani 1 1 d . . . . .
H51 H 0.836409 0.751106 0.989040 0.094 Uiso 1 1 calc R U . . .
C56 C 0.3504(4) 1.0918(2) 0.8579(2) 0.0750(11) Uani 1 1 d . . . . .
H56 H 0.346912 1.152597 0.855018 0.090 Uiso 1 1 calc R U . . .
C33 C 0.2827(3) 0.3270(3) 0.4458(3) 0.0865(13) Uani 1 1 d . . . . .
H33 H 0.289503 0.284952 0.403254 0.104 Uiso 1 1 calc R U . . .
C27 C -0.0440(3) 0.4205(3) 0.7690(3) 0.0850(13) Uani 1 1 d . . . . .
H27 H -0.107754 0.397505 0.795282 0.102 Uiso 1 1 calc R U . . .
C46 C 0.3425(4) 0.5907(2) 0.9724(2) 0.0802(12) Uani 1 1 d . . . . .
H46 H 0.402170 0.560294 0.953578 0.096 Uiso 1 1 calc R U . . .
C50 C 0.7663(4) 0.6913(3) 1.0851(3) 0.0906(13) Uani 1 1 d . . . . .
H50 H 0.833090 0.685310 1.114344 0.109 Uiso 1 1 calc R U . . .
C63 C -0.1792(4) 0.6878(4) 0.7837(3) 0.1065(18) Uani 1 1 d . . . . .
H63 H -0.252227 0.661171 0.782558 0.128 Uiso 1 1 calc R U . . .
C9 C 0.4211(4) 0.7803(3) 0.2743(2) 0.0805(12) Uani 1 1 d . . . . .
H9 H 0.438032 0.770281 0.219112 0.097 Uiso 1 1 calc R U . . .
C62 C -0.0946(4) 0.6470(3) 0.8202(3) 0.0940(14) Uani 1 1 d . . . . .
H62 H -0.109596 0.592403 0.843638 0.113 Uiso 1 1 calc R U . . .
C64 C -0.1577(4) 0.7659(4) 0.7494(3) 0.1109(18) Uani 1 1 d . . . . .
H64 H -0.216099 0.793726 0.725220 0.133 Uiso 1 1 calc R U . . .
C45 C 0.2471(5) 0.5444(3) 0.9950(3) 0.1100(18) Uani 1 1 d . . . . .
H45 H 0.242296 0.482807 0.992195 0.132 Uiso 1 1 calc R U . . .
C43 C 0.1661(4) 0.6774(4) 1.0266(3) 0.1141(17) Uani 1 1 d . . . . .
H43 H 0.105131 0.706231 1.045364 0.137 Uiso 1 1 calc R U . . .
C44 C 0.1599(5) 0.5866(5) 1.0214(3) 0.125(2) Uani 1 1 d . . . . .
H44 H 0.094439 0.554255 1.036300 0.150 Uiso 1 1 calc R U . . .
C71 C -0.0746(5) 1.1184(4) 0.8067(4) 0.170(2) Uani 0.873(7) 1 d DG U P A 1
C70 C -0.1756(6) 1.0712(4) 0.7830(3) 0.181(2) Uani 0.873(7) 1 d DG U P A 1
H70 H -0.203645 1.073439 0.729131 0.217 Uiso 0.873(7) 1 calc R U P A 1
C69 C -0.2347(5) 1.0205(4) 0.8398(5) 0.192(3) Uani 0.873(7) 1 d DG U P A 1
H69 H -0.302249 0.988897 0.823946 0.231 Uiso 0.873(7) 1 calc R U P A 1
C68 C -0.1927(6) 1.0171(4) 0.9203(4) 0.194(2) Uani 0.873(7) 1 d DG U P A 1
H68 H -0.232236 0.983196 0.958324 0.233 Uiso 0.873(7) 1 calc R U P A 1
C67 C -0.0917(6) 1.0643(5) 0.9440(3) 0.194(3) Uani 0.873(7) 1 d DG U P A 1
H67 H -0.063620 1.062039 0.997887 0.233 Uiso 0.873(7) 1 calc R U P A 1
C66 C -0.0326(4) 1.1150(5) 0.8872(4) 0.173(2) Uani 0.873(7) 1 d DG U P A 1
H66 H 0.034986 1.146582 0.903073 0.207 Uiso 0.873(7) 1 calc R U P A 1
C72 C -0.0185(8) 1.1660(6) 0.7405(6) 0.202(3) Uani 0.873(7) 1 d D U P A 1
H72A H 0.001689 1.124380 0.698338 0.303 Uiso 0.873(7) 1 calc R U P A 1
H72B H 0.048032 1.199379 0.762454 0.303 Uiso 0.873(7) 1 calc R U P A 1
H72C H -0.068452 1.205507 0.717180 0.303 Uiso 0.873(7) 1 calc R U P A 1
C72A C -0.001(4) 1.158(3) 0.807(4) 0.178(5) Uani 0.127(7) 1 d D U P A 2
H72D H 0.050850 1.136930 0.768023 0.268 Uiso 0.127(7) 1 d R U P A 2
H72E H 0.039200 1.186930 0.853553 0.268 Uiso 0.127(7) 1 d R U P A 2
H72F H -0.045480 1.200180 0.780463 0.268 Uiso 0.127(7) 1 d R U P A 2
C71A C -0.079(3) 1.081(3) 0.833(2) 0.182(3) Uani 0.127(7) 1 d DG U P A 2
C70A C -0.191(3) 1.095(3) 0.817(2) 0.182(3) Uani 0.127(7) 1 d DG U P A 2
H70A H -0.210702 1.131458 0.775794 0.219 Uiso 0.127(7) 1 calc R U P A 2
C69A C -0.274(3) 1.053(3) 0.864(3) 0.188(3) Uani 0.127(7) 1 d DG U P A 2
H69A H -0.349128 1.061480 0.854022 0.226 Uiso 0.127(7) 1 calc R U P A 2
C68A C -0.245(4) 0.998(3) 0.926(3) 0.192(3) Uani 0.127(7) 1 d DG U P A 2
H68A H -0.300011 0.969458 0.957765 0.230 Uiso 0.127(7) 1 calc R U P A 2
C67A C -0.132(4) 0.984(3) 0.942(2) 0.193(3) Uani 0.127(7) 1 d DG U P A 2
H67A H -0.112468 0.947412 0.983280 0.232 Uiso 0.127(7) 1 calc R U P A 2
C66A C -0.049(3) 1.026(3) 0.895(3) 0.188(3) Uani 0.127(7) 1 d DG U P A 2
H66A H 0.025960 1.017389 0.905053 0.226 Uiso 0.127(7) 1 calc R U P A 2

loop_
_atom_site_aniso_label
_atom_site_aniso_U_11
_atom_site_aniso_U_22
_atom_site_aniso_U_33
_atom_site_aniso_U_23
_atom_site_aniso_U_13
_atom_site_aniso_U_12
Y1 0.04333(17) 0.03443(15) 0.04255(17) 0.00150(11) 0.00441(12) 0.00194(11)
N3 0.0395(13) 0.0326(12) 0.0443(14) 0.0020(10) 0.0072(11) 0.0014(10)
N1 0.0507(15) 0.0412(14) 0.0427(14) -0.0005(11) 0.0051(12) 0.0054(11)
N2 0.0427(14) 0.0423(14) 0.0457(15) 0.0044(11) 0.0020(11) -0.0025(11)
N5 0.0550(16) 0.0380(14) 0.0465(15) 0.0005(11) -0.0023(12) 0.0040(11)
N6 0.0574(16) 0.0407(14) 0.0479(15) 0.0000(12) -0.0033(12) -0.0009(12)
N4 0.0509(16) 0.0514(16) 0.0522(16) -0.0038(12) 0.0019(12) 0.0113(13)
C4 0.0429(16) 0.0319(14) 0.0462(17) 0.0041(12) 0.0032(13) 0.0007(12)
C21 0.0427(16) 0.0359(15) 0.0400(16) 0.0009(12) 0.0037(13) -0.0035(12)
C18 0.0414(16) 0.0340(15) 0.0387(16) 0.0028(12) 0.0013(13) 0.0030(12)
C39 0.0539(19) 0.0499(19) 0.0481(19) -0.0006(14) -0.0023(15) 0.0048(15)
C19 0.0396(16) 0.0433(17) 0.0485(18) 0.0084(13) 0.0008(13) 0.0044(13)
C12 0.0443(17) 0.0396(16) 0.0493(18) 0.0089(14) 0.0069(14) 0.0003(13)
C5 0.0423(16) 0.0343(15) 0.0452(17) 0.0017(12) 0.0035(13) 0.0007(12)
C3 0.0485(18) 0.0396(16) 0.058(2) 0.0106(14) 0.0101(15) 0.0012(13)
C47 0.071(2) 0.0363(16) 0.0486(19) -0.0038(14) -0.0023(17) 0.0091(15)
C2 0.0434(18) 0.0505(19) 0.066(2) 0.0065(16) 0.0003(16) -0.0060(14)
C40 0.067(2) 0.0371(16) 0.0413(17) -0.0061(13) 0.0046(15) 0.0028(15)
C36 0.0490(17) 0.0296(14) 0.0482(18) 0.0049(13) 0.0068(14) 0.0028(13)
C20 0.0398(16) 0.0431(16) 0.0438(17) 0.0041(13) 0.0030(13) -0.0018(13)
C1 0.0486(19) 0.0470(18) 0.0501(19) 0.0020(14) -0.0022(15) -0.0020(14)
C24 0.0504(18) 0.0346(15) 0.0544(19) 0.0078(13) 0.0080(15) 0.0002(13)
C22 0.0437(17) 0.0416(17) 0.0535(19) 0.0010(14) 0.0112(14) 0.0045(13)
C23 0.0495(18) 0.0331(15) 0.0495(18) 0.0022(13) 0.0092(14) -0.0007(13)
C30 0.0498(18) 0.0395(17) 0.058(2) -0.0047(14) 0.0049(15) -0.0037(14)
C11 0.068(2) 0.0500(19) 0.053(2) 0.0062(15) 0.0086(17) -0.0061(16)
C59 0.062(2) 0.0439(17) 0.0348(16) -0.0026(13) 0.0040(14) 0.0025(15)
C38 0.055(2) 0.057(2) 0.069(2) 0.0031(17) -0.0011(17) 0.0166(17)
C6 0.0497(18) 0.0398(16) 0.0437(17) 0.0042(13) 0.0046(14) 0.0054(13)
C54 0.070(2) 0.0422(17) 0.0453(18) -0.0014(14) 0.0061(16) 0.0099(16)
C17 0.060(2) 0.0421(18) 0.060(2) 0.0009(15) 0.0020(16) 0.0056(15)
C31 0.068(2) 0.0387(18) 0.078(2) -0.0009(17) 0.0095(19) -0.0054(16)
C41 0.072(2) 0.059(2) 0.0413(18) 0.0009(15) 0.0094(16) -0.0051(18)
C48 0.094(3) 0.048(2) 0.053(2) 0.0028(16) -0.0048(19) 0.0120(18)
C7 0.077(2) 0.0495(19) 0.050(2) 0.0066(15) 0.0036(17) -0.0057(17)
C29 0.052(2) 0.064(2) 0.061(2) 0.0182(17) 0.0090(16) 0.0090(16)
C37 0.055(2) 0.0398(17) 0.072(2) -0.0032(16) 0.0039(17) 0.0098(15)
C60 0.0473(19) 0.064(2) 0.053(2) -0.0135(17) -0.0007(15) 0.0170(17)
C53 0.062(2) 0.060(2) 0.056(2) -0.0010(16) 0.0026(17) 0.0213(18)
C52 0.073(2) 0.063(2) 0.057(2) 0.0011(17) -0.0043(19) 0.0121(19)
C16 0.078(3) 0.0430(19) 0.081(3) -0.0065(17) 0.014(2) 0.0109(18)
C35 0.075(2) 0.0444(19) 0.061(2) -0.0072(16) 0.0004(18) 0.0011(16)
C13 0.057(2) 0.055(2) 0.065(2) 0.0029(17) -0.0026(17) 0.0068(16)
C15 0.064(2) 0.057(2) 0.105(3) 0.016(2) 0.012(2) 0.0194(19)
C58 0.076(2) 0.0475(19) 0.0469(19) -0.0010(15) -0.0030(17) -0.0014(17)
C32 0.081(3) 0.0403(19) 0.099(3) -0.016(2) 0.002(2) 0.0012(18)
C25 0.067(2) 0.067(2) 0.064(2) 0.0085(18) 0.0035(19) -0.0219(18)
C10 0.094(3) 0.077(3) 0.051(2) 0.0093(19) 0.022(2) -0.008(2)
C57 0.102(3) 0.044(2) 0.057(2) -0.0077(16) 0.001(2) -0.0117(19)
C14 0.055(2) 0.075(3) 0.086(3) 0.014(2) -0.0034(19) 0.0179(19)
C26 0.055(2) 0.090(3) 0.097(3) 0.012(2) -0.003(2) -0.021(2)
C8 0.106(3) 0.060(2) 0.054(2) -0.0108(18) -0.002(2) -0.001(2)
C42 0.085(3) 0.090(3) 0.067(3) 0.008(2) 0.024(2) 0.004(2)
C61 0.055(2) 0.081(3) 0.078(3) -0.004(2) 0.0044(19) 0.009(2)
C49 0.137(4) 0.062(3) 0.066(3) 0.007(2) -0.021(3) 0.030(3)
C55 0.091(3) 0.049(2) 0.069(2) -0.0003(18) 0.005(2) 0.020(2)
C65 0.071(3) 0.087(3) 0.111(4) -0.013(2) -0.022(2) 0.021(2)
C34 0.103(3) 0.078(3) 0.059(2) -0.018(2) 0.001(2) 0.003(2)
C28 0.064(3) 0.112(3) 0.073(3) 0.036(2) 0.019(2) 0.013(2)
C51 0.076(3) 0.077(3) 0.084(3) -0.001(2) -0.006(2) 0.016(2)
C56 0.118(3) 0.040(2) 0.069(3) 0.0027(18) 0.012(2) 0.010(2)
C33 0.090(3) 0.068(3) 0.098(3) -0.037(2) 0.006(3) 0.005(2)
C27 0.060(3) 0.100(3) 0.096(3) 0.037(3) 0.021(2) -0.005(2)
C46 0.110(3) 0.063(2) 0.064(2) -0.0063(19) 0.025(2) -0.018(2)
C50 0.102(4) 0.081(3) 0.091(3) -0.003(3) -0.030(3) 0.032(3)
C63 0.050(3) 0.142(5) 0.123(4) -0.062(4) 0.008(3) 0.005(3)
C9 0.109(3) 0.087(3) 0.046(2) -0.006(2) 0.023(2) 0.008(2)
C62 0.071(3) 0.099(3) 0.108(4) -0.016(3) 0.022(3) -0.016(3)
C64 0.069(3) 0.123(4) 0.140(5) -0.036(4) -0.036(3) 0.032(3)
C45 0.153(5) 0.090(3) 0.077(3) -0.012(2) 0.048(3) -0.051(3)
C43 0.089(4) 0.156(5) 0.098(4) 0.005(4) 0.046(3) 0.004(4)
C44 0.117(5) 0.153(6) 0.093(4) -0.006(4) 0.041(3) -0.056(4)
C71 0.166(4) 0.167(4) 0.177(4) -0.034(4) -0.011(3) 0.034(3)
C70 0.171(4) 0.184(4) 0.184(4) -0.045(3) -0.011(3) 0.021(3)
C69 0.186(4) 0.197(4) 0.190(4) -0.040(4) -0.003(3) 0.018(4)
C68 0.180(4) 0.202(4) 0.199(4) -0.023(4) -0.006(3) 0.026(3)
C67 0.186(4) 0.197(5) 0.198(4) -0.022(4) -0.010(3) 0.026(3)
C66 0.169(4) 0.172(5) 0.176(4) -0.032(4) -0.016(3) 0.038(4)
C72 0.226(7) 0.183(7) 0.198(7) -0.004(5) -0.004(6) 0.030(5)
C72A 0.177(8) 0.175(8) 0.182(10) -0.028(8) 0.000(9) 0.031(7)
C71A 0.177(4) 0.181(5) 0.186(5) -0.026(4) -0.005(4) 0.026(4)
C70A 0.176(4) 0.183(5) 0.185(5) -0.029(4) -0.007(4) 0.022(4)
C69A 0.182(5) 0.192(5) 0.190(5) -0.025(4) -0.004(4) 0.020(4)
C68A 0.184(5) 0.197(5) 0.194(5) -0.019(4) -0.003(5) 0.020(5)
C67A 0.185(5) 0.196(5) 0.197(5) -0.015(4) -0.003(4) 0.022(4)
C66A 0.183(5) 0.191(5) 0.190(5) -0.018(4) -0.004(4) 0.026(4)

loop_
_atom_type_symbol
_atom_type_description
_atom_type_scat_dispersion_real
_atom_type_scat_dispersion_imag
_atom_type_scat_source
C C 0.0033 0.0016 'International Tables Vol C Tables 4.2.6.8 and 6.1.1.4'
H H 0.0000 0.0000 'International Tables Vol C Tables 4.2.6.8 and 6.1.1.4'
N N 0.0061 0.0033 'International Tables Vol C Tables 4.2.6.8 and 6.1.1.4'
Y Y -2.7962 3.5667 'International Tables Vol C Tables 4.2.6.8 and 6.1.1.4'

loop_
_geom_angle_atom_site_label_1
_geom_angle_atom_site_label_2
_geom_angle_atom_site_label_3
_geom_angle
_geom_angle_site_symmetry_1
_geom_angle_site_symmetry_3
_geom_angle_publ_flag
N3 Y1 C21 29.34(7) . . ?
N3 Y1 C18 29.38(7) . . ?
N3 Y1 C19 47.55(7) . . ?
N3 Y1 C20 47.39(7) . . ?
N1 Y1 N3 72.75(7) . . ?
N1 Y1 N5 102.67(8) . . ?
N1 Y1 N4 132.95(8) . . ?
N1 Y1 C21 64.15(8) . . ?
N1 Y1 C18 102.13(8) . . ?
N1 Y1 C19 111.83(8) . . ?
N1 Y1 C20 88.22(8) . . ?
N2 Y1 N3 73.40(7) . . ?
N2 Y1 N1 105.43(8) . . ?
N2 Y1 N5 88.98(8) . . ?
N2 Y1 N4 121.27(9) . . ?
N2 Y1 C21 102.74(8) . . ?
N2 Y1 C18 64.22(8) . . ?
N2 Y1 C19 88.20(8) . . ?
N2 Y1 C20 111.93(8) . . ?
N5 Y1 N3 159.35(8) . . ?
N5 Y1 N4 74.54(9) . . ?
N5 Y1 C21 164.13(8) . . ?
N5 Y1 C18 147.45(8) . . ?
N5 Y1 C19 144.86(8) . . ?
N5 Y1 C20 153.18(9) . . ?
N4 Y1 N3 123.69(8) . . ?
N4 Y1 C21 107.31(8) . . ?
N4 Y1 C18 102.83(8) . . ?
N4 Y1 C19 77.17(8) . . ?
N4 Y1 C20 80.09(8) . . ?
C21 Y1 C19 47.74(8) . . ?
C21 Y1 C20 28.25(8) . . ?
C18 Y1 C21 48.28(8) . . ?
C18 Y1 C19 28.47(8) . . ?
C18 Y1 C20 47.75(8) . . ?
C19 Y1 C20 29.40(8) . . ?
C21 N3 Y1 77.88(14) . . ?
C21 N3 C22 125.6(2) . . ?
C18 N3 Y1 76.92(14) . . ?
C18 N3 C21 109.0(2) . . ?
C18 N3 C22 125.4(2) . . ?
C22 N3 Y1 112.92(16) . . ?
C39 N1 Y1 120.53(19) . . ?
C39 N1 C36 105.4(2) . . ?
C36 N1 Y1 129.92(19) . . ?
C4 N2 Y1 130.80(18) . . ?
C1 N2 Y1 122.81(19) . . ?
C1 N2 C4 105.5(2) . . ?
N6 N5 Y1 123.03(17) . . ?
C59 N5 Y1 113.56(18) . . ?
C59 N5 N6 110.8(2) . . ?
C40 N6 N5 117.7(3) . . ?
C60 N4 Y1 126.95(19) . . ?
C53 N4 Y1 114.1(2) . . ?
C53 N4 C60 117.0(3) . . ?
N2 C4 C5 117.6(2) . . ?
C3 C4 N2 110.0(3) . . ?
C3 C4 C5 132.1(3) . . ?
N3 C21 Y1 72.78(14) . . ?
N3 C21 C23 122.9(2) . . ?
C20 C21 Y1 76.88(16) . . ?
C20 C21 N3 107.3(2) . . ?
C20 C21 C23 129.5(2) . . ?
C23 C21 Y1 111.19(17) . . ?
N3 C18 Y1 73.71(14) . . ?
N3 C18 C5 123.0(2) . . ?
C19 C18 Y1 77.18(16) . . ?
C19 C18 N3 107.6(2) . . ?
C19 C18 C5 129.3(2) . . ?
C5 C18 Y1 112.29(17) . . ?
N1 C39 H39 124.6 . . ?
C38 C39 N1 110.8(3) . . ?
C38 C39 H39 124.6 . . ?
Y1 C19 H19 125.5 . . ?
C18 C19 Y1 74.35(16) . . ?
C18 C19 H19 125.5 . . ?
C18 C19 C20 107.9(2) . . ?
C20 C19 Y1 75.84(16) . . ?
C20 C19 H19 125.5 . . ?
C17 C12 C5 121.4(3) . . ?
C13 C12 C5 120.7(3) . . ?
C13 C12 C17 117.9(3) . . ?
C4 C5 C12 109.7(2) . . ?
C4 C5 C6 112.9(2) . . ?
C18 C5 C4 107.0(2) . . ?
C18 C5 C12 107.7(2) . . ?
C18 C5 C6 111.8(2) . . ?
C6 C5 C12 107.6(2) . . ?
C4 C3 H3 126.7 . . ?
C4 C3 C2 106.6(3) . . ?
C2 C3 H3 126.7 . . ?
C48 C47 C40 122.3(3) . . ?
C52 C47 C40 120.1(3) . . ?
C52 C47 C48 117.5(3) . . ?
C3 C2 H2 126.3 . . ?
C1 C2 C3 107.4(3) . . ?
C1 C2 H2 126.3 . . ?
N6 C40 C47 115.0(3) . . ?
N6 C40 C41 126.0(3) . . ?
C47 C40 C41 118.9(3) . . ?
N1 C36 C23 118.3(2) . . ?
C37 C36 N1 110.1(3) . . ?
C37 C36 C23 131.4(3) . . ?
Y1 C20 H20 125.4 . . ?
C21 C20 Y1 74.88(16) . . ?
C21 C20 C19 108.2(2) . . ?
C21 C20 H20 125.4 . . ?
C19 C20 Y1 74.76(16) . . ?
C19 C20 H20 125.4 . . ?
N2 C1 H1 124.7 . . ?
C2 C1 N2 110.5(3) . . ?
C2 C1 H1 124.7 . . ?
C29 C24 C23 121.0(3) . . ?
C29 C24 C25 118.5(3) . . ?
C25 C24 C23 120.5(3) . . ?
N3 C22 H22A 109.5 . . ?
N3 C22 H22B 109.5 . . ?
N3 C22 H22C 109.5 . . ?
H22A C22 H22B 109.5 . . ?
H22A C22 H22C 109.5 . . ?
H22B C22 H22C 109.5 . . ?
C21 C23 C24 106.7(2) . . ?
C21 C23 C30 112.3(2) . . ?
C36 C23 C21 106.8(2) . . ?
C36 C23 C24 113.5(2) . . ?
C36 C23 C30 112.0(2) . . ?
C30 C23 C24 105.6(2) . . ?
C31 C30 C23 118.4(3) . . ?
C35 C30 C23 123.7(3) . . ?
C35 C30 C31 117.8(3) . . ?
C6 C11 H11 119.1 . . ?
C10 C11 H11 119.1 . . ?
C10 C11 C6 121.9(3) . . ?
N5 C59 C54 120.4(3) . . ?
N5 C59 C58 122.5(3) . . ?
C58 C59 C54 117.0(3) . . ?
C39 C38 H38 126.7 . . ?
C39 C38 C37 106.6(3) . . ?
C37 C38 H38 126.7 . . ?
C11 C6 C5 119.8(3) . . ?
C11 C6 C7 117.1(3) . . ?
C7 C6 C5 122.9(3) . . ?
C53 C54 C59 124.5(3) . . ?
C53 C54 C55 116.0(3) . . ?
C55 C54 C59 118.7(3) . . ?
C12 C17 H17 119.7 . . ?
C16 C17 C12 120.6(3) . . ?
C16 C17 H17 119.7 . . ?
C30 C31 H31 119.7 . . ?
C32 C31 C30 120.6(4) . . ?
C32 C31 H31 119.7 . . ?
C42 C41 C40 120.7(3) . . ?
C42 C41 C46 118.3(4) . . ?
C46 C41 C40 121.0(3) . . ?
C47 C48 H48 119.6 . . ?
C49 C48 C47 120.7(4) . . ?
C49 C48 H48 119.6 . . ?
C6 C7 H7 119.3 . . ?
C8 C7 C6 121.4(3) . . ?
C8 C7 H7 119.3 . . ?
C24 C29 H29 120.0 . . ?
C24 C29 C28 120.0(3) . . ?
C28 C29 H29 120.0 . . ?
C36 C37 C38 107.1(3) . . ?
C36 C37 H37 126.5 . . ?
C38 C37 H37 126.5 . . ?
C61 C60 N4 118.8(3) . . ?
C61 C60 C65 118.3(4) . . ?
C65 C60 N4 122.9(4) . . ?
N4 C53 C54 127.6(3) . . ?
N4 C53 H53 116.2 . . ?
C54 C53 H53 116.2 . . ?
C47 C52 H52 119.3 . . ?
C51 C52 C47 121.4(3) . . ?
C51 C52 H52 119.3 . . ?
C17 C16 H16 119.8 . . ?
C15 C16 C17 120.4(3) . . ?
C15 C16 H16 119.8 . . ?
C30 C35 H35 119.3 . . ?
C30 C35 C34 121.3(3) . . ?
C34 C35 H35 119.3 . . ?
C12 C13 H13 119.2 . . ?
C12 C13 C14 121.5(3) . . ?
C14 C13 H13 119.2 . . ?
C16 C15 H15 120.2 . . ?
C16 C15 C14 119.7(3) . . ?
C14 C15 H15 120.2 . . ?
C59 C58 H58 119.4 . . ?
C57 C58 C59 121.2(3) . . ?
C57 C58 H58 119.4 . . ?
C31 C32 H32 119.9 . . ?
C33 C32 C31 120.2(4) . . ?
C33 C32 H32 119.9 . . ?
C24 C25 H25 119.3 . . ?
C26 C25 C24 121.5(3) . . ?
C26 C25 H25 119.3 . . ?
C11 C10 H10 120.1 . . ?
C11 C10 C9 119.8(3) . . ?
C9 C10 H10 120.1 . . ?
C58 C57 H57 119.0 . . ?
C58 C57 C56 122.0(3) . . ?
C56 C57 H57 119.0 . . ?
C13 C14 H14 120.0 . . ?
C15 C14 C13 119.9(3) . . ?
C15 C14 H14 120.0 . . ?
C25 C26 H26 120.1 . . ?
C27 C26 C25 119.8(4) . . ?
C27 C26 H26 120.1 . . ?
C7 C8 H8 119.9 . . ?
C9 C8 C7 120.3(3) . . ?
C9 C8 H8 119.9 . . ?
C41 C42 H42 120.3 . . ?
C43 C42 C41 119.4(4) . . ?
C43 C42 H42 120.3 . . ?
C60 C61 H61 119.5 . . ?
C60 C61 C62 121.0(4) . . ?
C62 C61 H61 119.5 . . ?
C48 C49 H49 119.8 . . ?
C50 C49 C48 120.4(4) . . ?
C50 C49 H49 119.8 . . ?
C54 C55 H55 118.7 . . ?
C56 C55 C54 122.6(4) . . ?
C56 C55 H55 118.7 . . ?
C60 C65 H65 119.9 . . ?
C60 C65 C64 120.2(4) . . ?
C64 C65 H65 119.9 . . ?
C35 C34 H34 120.2 . . ?
C33 C34 C35 119.6(4) . . ?
C33 C34 H34 120.2 . . ?
C29 C28 H28 119.6 . . ?
C27 C28 C29 120.8(4) . . ?
C27 C28 H28 119.6 . . ?
C52 C51 H51 119.9 . . ?
C50 C51 C52 120.2(4) . . ?
C50 C51 H51 119.9 . . ?
C57 C56 H56 120.9 . . ?
C55 C56 C57 118.2(3) . . ?
C55 C56 H56 120.9 . . ?
C32 C33 C34 120.3(4) . . ?
C32 C33 H33 119.8 . . ?
C34 C33 H33 119.8 . . ?
C26 C27 H27 120.3 . . ?
C28 C27 C26 119.4(4) . . ?
C28 C27 H27 120.3 . . ?
C41 C46 H46 119.4 . . ?
C45 C46 C41 121.3(4) . . ?
C45 C46 H46 119.4 . . ?
C49 C50 H50 120.1 . . ?
C51 C50 C49 119.7(4) . . ?
C51 C50 H50 120.1 . . ?
C62 C63 H63 119.9 . . ?
C64 C63 H63 119.9 . . ?
C64 C63 C62 120.3(5) . . ?
C10 C9 H9 120.3 . . ?
C8 C9 C10 119.4(3) . . ?
C8 C9 H9 120.3 . . ?
C61 C62 H62 120.2 . . ?
C63 C62 C61 119.7(5) . . ?
C63 C62 H62 120.2 . . ?
C65 C64 H64 119.7 . . ?
C63 C64 C65 120.6(5) . . ?
C63 C64 H64 119.7 . . ?
C46 C45 H45 119.8 . . ?
C44 C45 C46 120.4(5) . . ?
C44 C45 H45 119.8 . . ?
C42 C43 H43 119.9 . . ?
C44 C43 C42 120.3(5) . . ?
C44 C43 H43 119.9 . . ?
C45 C44 C43 120.4(5) . . ?
C45 C44 H44 119.8 . . ?
C43 C44 H44 119.8 . . ?
C70 C71 C66 120.0 . . ?
C70 C71 C72 114.6(6) . . ?
C66 C71 C72 125.3(6) . . ?
C71 C70 H70 120.0 . . ?
C69 C70 C71 120.0 . . ?
C69 C70 H70 120.0 . . ?
C70 C69 H69 120.0 . . ?
C70 C69 C68 120.0 . . ?
C68 C69 H69 120.0 . . ?
C69 C68 H68 120.0 . . ?
C67 C68 C69 120.0 . . ?
C67 C68 H68 120.0 . . ?
C68 C67 H67 120.0 . . ?
C66 C67 C68 120.0 . . ?
C66 C67 H67 120.0 . . ?
C71 C66 H66 120.0 . . ?
C67 C66 C71 120.0 . . ?
C67 C66 H66 120.0 . . ?
C71 C72 H72A 109.5 . . ?
C71 C72 H72B 109.5 . . ?
C71 C72 H72C 109.5 . . ?
H72A C72 H72B 109.5 . . ?
H72A C72 H72C 109.5 . . ?
H72B C72 H72C 109.5 . . ?
H72D C72A H72E 109.5 . . ?
H72D C72A H72F 109.4 . . ?
H72E C72A H72F 109.5 . . ?
C71A C72A H72D 108.7 . . ?
C71A C72A H72E 110.8 . . ?
C71A C72A H72F 108.9 . . ?
C70A C71A C72A 112(2) . . ?
C70A C71A C66A 120.0 . . ?
C66A C71A C72A 122(2) . . ?
C71A C70A H70A 120.0 . . ?
C69A C70A C71A 120.0 . . ?
C69A C70A H70A 120.0 . . ?
C70A C69A H69A 120.0 . . ?
C70A C69A C68A 120.0 . . ?
C68A C69A H69A 120.0 . . ?
C69A C68A H68A 120.0 . . ?
C67A C68A C69A 120.0 . . ?
C67A C68A H68A 120.0 . . ?
C68A C67A H67A 120.0 . . ?
C68A C67A C66A 120.0 . . ?
C66A C67A H67A 120.0 . . ?
C71A C66A H66A 120.0 . . ?
C67A C66A C71A 120.0 . . ?
C67A C66A H66A 120.0 . . ?

loop_
_geom_bond_atom_site_label_1
_geom_bond_atom_site_label_2
_geom_bond_distance
_geom_bond_site_symmetry_2
_geom_bond_publ_flag
Y1 N3 2.732(2) . ?
Y1 N1 2.299(2) . ?
Y1 N2 2.285(2) . ?
Y1 N5 2.316(2) . ?
Y1 N4 2.398(2) . ?
Y1 C21 2.796(3) . ?
Y1 C18 2.772(3) . ?
Y1 C19 2.807(3) . ?
Y1 C20 2.821(3) . ?
N3 C21 1.401(3) . ?
N3 C18 1.396(3) . ?
N3 C22 1.475(3) . ?
N1 C39 1.377(4) . ?
N1 C36 1.387(3) . ?
N2 C4 1.387(3) . ?
N2 C1 1.374(4) . ?
N5 N6 1.414(3) . ?
N5 C59 1.373(3) . ?
N6 C40 1.283(4) . ?
N4 C60 1.425(4) . ?
N4 C53 1.304(4) . ?
C4 C5 1.531(4) . ?
C4 C3 1.368(4) . ?
C21 C20 1.371(4) . ?
C21 C23 1.531(4) . ?
C18 C19 1.372(4) . ?
C18 C5 1.526(4) . ?
C39 H39 0.9300 . ?
C39 C38 1.363(4) . ?
C19 H19 0.9800 . ?
C19 C20 1.428(4) . ?
C12 C5 1.553(4) . ?
C12 C17 1.391(4) . ?
C12 C13 1.375(4) . ?
C5 C6 1.542(4) . ?
C3 H3 0.9300 . ?
C3 C2 1.402(4) . ?
C47 C40 1.483(4) . ?
C47 C48 1.394(4) . ?
C47 C52 1.386(5) . ?
C2 H2 0.9300 . ?
C2 C1 1.357(4) . ?
C40 C41 1.489(4) . ?
C36 C23 1.518(4) . ?
C36 C37 1.365(4) . ?
C20 H20 0.9800 . ?
C1 H1 0.9300 . ?
C24 C23 1.561(4) . ?
C24 C29 1.366(4) . ?
C24 C25 1.382(4) . ?
C22 H22A 0.9600 . ?
C22 H22B 0.9600 . ?
C22 H22C 0.9600 . ?
C23 C30 1.539(4) . ?
C30 C31 1.396(4) . ?
C30 C35 1.379(4) . ?
C11 H11 0.9300 . ?
C11 C6 1.385(4) . ?
C11 C10 1.373(4) . ?
C59 C54 1.427(4) . ?
C59 C58 1.424(4) . ?
C38 H38 0.9300 . ?
C38 C37 1.407(4) . ?
C6 C7 1.387(4) . ?
C54 C53 1.416(4) . ?
C54 C55 1.419(4) . ?
C17 H17 0.9300 . ?
C17 C16 1.389(4) . ?
C31 H31 0.9300 . ?
C31 C32 1.382(5) . ?
C41 C42 1.382(5) . ?
C41 C46 1.388(5) . ?
C48 H48 0.9300 . ?
C48 C49 1.380(5) . ?
C7 H7 0.9300 . ?
C7 C8 1.379(4) . ?
C29 H29 0.9300 . ?
C29 C28 1.399(4) . ?
C37 H37 0.9300 . ?
C60 C61 1.362(5) . ?
C60 C65 1.378(5) . ?
C53 H53 0.9300 . ?
C52 H52 0.9300 . ?
C52 C51 1.381(5) . ?
C16 H16 0.9300 . ?
C16 C15 1.370(5) . ?
C35 H35 0.9300 . ?
C35 C34 1.383(5) . ?
C13 H13 0.9300 . ?
C13 C14 1.388(4) . ?
C15 H15 0.9300 . ?
C15 C14 1.371(5) . ?
C58 H58 0.9300 . ?
C58 C57 1.362(4) . ?
C32 H32 0.9300 . ?
C32 C33 1.362(5) . ?
C25 H25 0.9300 . ?
C25 C26 1.376(5) . ?
C10 H10 0.9300 . ?
C10 C9 1.384(5) . ?
C57 H57 0.9300 . ?
C57 C56 1.392(5) . ?
C14 H14 0.9300 . ?
C26 H26 0.9300 . ?
C26 C27 1.374(5) . ?
C8 H8 0.9300 . ?
C8 C9 1.368(5) . ?
C42 H42 0.9300 . ?
C42 C43 1.382(6) . ?
C61 H61 0.9300 . ?
C61 C62 1.388(5) . ?
C49 H49 0.9300 . ?
C49 C50 1.374(6) . ?
C55 H55 0.9300 . ?
C55 C56 1.356(5) . ?
C65 H65 0.9300 . ?
C65 C64 1.388(6) . ?
C34 H34 0.9300 . ?
C34 C33 1.373(5) . ?
C28 H28 0.9300 . ?
C28 C27 1.362(5) . ?
C51 H51 0.9300 . ?
C51 C50 1.365(5) . ?
C56 H56 0.9300 . ?
C33 H33 0.9300 . ?
C27 H27 0.9300 . ?
C46 H46 0.9300 . ?
C46 C45 1.354(5) . ?
C50 H50 0.9300 . ?
C63 H63 0.9300 . ?
C63 C62 1.361(6) . ?
C63 C64 1.337(7) . ?
C9 H9 0.9300 . ?
C62 H62 0.9300 . ?
C64 H64 0.9300 . ?
C45 H45 0.9300 . ?
C45 C44 1.336(7) . ?
C43 H43 0.9300 . ?
C43 C44 1.372(7) . ?
C44 H44 0.9300 . ?
C71 C70 1.3900 . ?
C71 C66 1.3900 . ?
C71 C72 1.461(9) . ?
C70 H70 0.9300 . ?
C70 C69 1.3900 . ?
C69 H69 0.9300 . ?
C69 C68 1.3900 . ?
C68 H68 0.9300 . ?
C68 C67 1.3900 . ?
C67 H67 0.9300 . ?
C67 C66 1.3900 . ?
C66 H66 0.9300 . ?
C72 H72A 0.9600 . ?
C72 H72B 0.9600 . ?
C72 H72C 0.9600 . ?
C72A H72D 0.9601 . ?
C72A H72E 0.9600 . ?
C72A H72F 0.9601 . ?
C72A C71A 1.509(19) . ?
C71A C70A 1.3900 . ?
C71A C66A 1.3900 . ?
C70A H70A 0.9300 . ?
C70A C69A 1.3900 . ?
C69A H69A 0.9300 . ?
C69A C68A 1.3900 . ?
C68A H68A 0.9300 . ?
C68A C67A 1.3900 . ?
C67A H67A 0.9300 . ?
C67A C66A 1.3900 . ?
C66A H66A 0.9300 . ?

loop_
_geom_torsion_atom_site_label_1
_geom_torsion_atom_site_label_2
_geom_torsion_atom_site_label_3
_geom_torsion_atom_site_label_4
_geom_torsion
_geom_torsion_site_symmetry_1
_geom_torsion_site_symmetry_2
_geom_torsion_site_symmetry_3
_geom_torsion_site_symmetry_4
_geom_torsion_publ_flag
Y1 N3 C21 C20 69.8(2) . . . . ?
Y1 N3 C21 C23 -104.5(2) . . . . ?
Y1 N3 C18 C19 -70.4(2) . . . . ?
Y1 N3 C18 C5 106.3(2) . . . . ?
Y1 N1 C39 C38 -159.8(2) . . . . ?
Y1 N1 C36 C23 -18.5(4) . . . . ?
Y1 N1 C36 C37 157.1(2) . . . . ?
Y1 N2 C4 C5 16.4(3) . . . . ?
Y1 N2 C4 C3 -168.92(19) . . . . ?
Y1 N2 C1 C2 170.5(2) . . . . ?
Y1 N5 N6 C40 -84.7(3) . . . . ?
Y1 N5 C59 C54 45.9(3) . . . . ?
Y1 N5 C59 C58 -137.2(2) . . . . ?
Y1 N4 C60 C61 58.8(4) . . . . ?
Y1 N4 C60 C65 -120.5(3) . . . . ?
Y1 N4 C53 C54 -25.3(4) . . . . ?
Y1 C21 C20 C19 67.9(2) . . . . ?
Y1 C21 C23 C36 -31.1(2) . . . . ?
Y1 C21 C23 C24 90.6(2) . . . . ?
Y1 C21 C23 C30 -154.18(18) . . . . ?
Y1 C18 C19 C20 -69.1(2) . . . . ?
Y1 C18 C5 C4 28.8(2) . . . . ?
Y1 C18 C5 C12 -89.0(2) . . . . ?
Y1 C18 C5 C6 152.95(17) . . . . ?
Y1 C19 C20 C21 -68.0(2) . . . . ?
N3 C21 C20 Y1 -66.98(18) . . . . ?
N3 C21 C20 C19 1.0(3) . . . . ?
N3 C21 C23 C36 51.6(3) . . . . ?
N3 C21 C23 C24 173.3(2) . . . . ?
N3 C21 C23 C30 -71.5(3) . . . . ?
N3 C18 C19 Y1 68.04(18) . . . . ?
N3 C18 C19 C20 -1.0(3) . . . . ?
N3 C18 C5 C4 -55.7(3) . . . . ?
N3 C18 C5 C12 -173.6(2) . . . . ?
N3 C18 C5 C6 68.4(3) . . . . ?
N1 C39 C38 C37 0.4(4) . . . . ?
N1 C36 C23 C21 33.2(3) . . . . ?
N1 C36 C23 C24 -84.0(3) . . . . ?
N1 C36 C23 C30 156.5(2) . . . . ?
N1 C36 C37 C38 -0.4(3) . . . . ?
N2 C4 C5 C18 -30.0(3) . . . . ?
N2 C4 C5 C12 86.6(3) . . . . ?
N2 C4 C5 C6 -153.4(2) . . . . ?
N2 C4 C3 C2 -0.6(3) . . . . ?
N5 N6 C40 C47 178.2(2) . . . . ?
N5 N6 C40 C41 -4.9(4) . . . . ?
N5 C59 C54 C53 10.3(5) . . . . ?
N5 C59 C54 C55 179.4(3) . . . . ?
N5 C59 C58 C57 179.2(3) . . . . ?
N6 N5 C59 C54 -170.8(2) . . . . ?
N6 N5 C59 C58 6.0(4) . . . . ?
N6 C40 C41 C42 -54.0(5) . . . . ?
N6 C40 C41 C46 128.9(4) . . . . ?
N4 C60 C61 C62 179.7(3) . . . . ?
N4 C60 C65 C64 -178.5(4) . . . . ?
C4 N2 C1 C2 0.2(3) . . . . ?
C4 C5 C6 C11 -61.3(3) . . . . ?
C4 C5 C6 C7 123.4(3) . . . . ?
C4 C3 C2 C1 0.7(3) . . . . ?
C21 N3 C18 Y1 72.06(18) . . . . ?
C21 N3 C18 C19 1.6(3) . . . . ?
C21 N3 C18 C5 178.4(2) . . . . ?
C21 C23 C30 C31 -178.0(3) . . . . ?
C21 C23 C30 C35 -2.2(4) . . . . ?
C18 N3 C21 Y1 -71.41(17) . . . . ?
C18 N3 C21 C20 -1.6(3) . . . . ?
C18 N3 C21 C23 -175.9(2) . . . . ?
C18 C19 C20 Y1 68.1(2) . . . . ?
C18 C19 C20 C21 0.0(3) . . . . ?
C18 C5 C6 C11 178.0(3) . . . . ?
C18 C5 C6 C7 2.7(4) . . . . ?
C39 N1 C36 C23 -175.1(2) . . . . ?
C39 N1 C36 C37 0.6(3) . . . . ?
C39 C38 C37 C36 0.0(4) . . . . ?
C19 C18 C5 C4 120.3(3) . . . . ?
C19 C18 C5 C12 2.4(4) . . . . ?
C19 C18 C5 C6 -115.6(3) . . . . ?
C12 C5 C6 C11 60.0(3) . . . . ?
C12 C5 C6 C7 -115.4(3) . . . . ?
C12 C17 C16 C15 -0.7(5) . . . . ?
C12 C13 C14 C15 -0.6(5) . . . . ?
C5 C4 C3 C2 173.1(3) . . . . ?
C5 C18 C19 Y1 -108.4(3) . . . . ?
C5 C18 C19 C20 -177.5(3) . . . . ?
C5 C12 C17 C16 178.3(3) . . . . ?
C5 C12 C13 C14 -177.7(3) . . . . ?
C5 C6 C7 C8 177.6(3) . . . . ?
C3 C4 C5 C18 156.8(3) . . . . ?
C3 C4 C5 C12 -86.7(4) . . . . ?
C3 C4 C5 C6 33.3(4) . . . . ?
C3 C2 C1 N2 -0.6(3) . . . . ?
C47 C40 C41 C42 122.8(3) . . . . ?
C47 C40 C41 C46 -54.3(4) . . . . ?
C47 C48 C49 C50 -0.7(6) . . . . ?
C47 C52 C51 C50 0.8(6) . . . . ?
C40 C47 C48 C49 -174.3(3) . . . . ?
C40 C47 C52 C51 174.3(3) . . . . ?
C40 C41 C42 C43 -176.8(4) . . . . ?
C40 C41 C46 C45 176.6(4) . . . . ?
C36 N1 C39 C38 -0.6(3) . . . . ?
C36 C23 C30 C31 61.8(3) . . . . ?
C36 C23 C30 C35 -122.3(3) . . . . ?
C20 C21 C23 C36 -121.3(3) . . . . ?
C20 C21 C23 C24 0.4(4) . . . . ?
C20 C21 C23 C30 115.6(3) . . . . ?
C1 N2 C4 C5 -174.4(2) . . . . ?
C1 N2 C4 C3 0.2(3) . . . . ?
C24 C23 C30 C31 -62.1(3) . . . . ?
C24 C23 C30 C35 113.7(3) . . . . ?
C24 C29 C28 C27 0.4(6) . . . . ?
C24 C25 C26 C27 -0.4(6) . . . . ?
C22 N3 C21 Y1 109.6(2) . . . . ?
C22 N3 C21 C20 179.4(2) . . . . ?
C22 N3 C21 C23 5.2(4) . . . . ?
C22 N3 C18 Y1 -109.0(2) . . . . ?
C22 N3 C18 C19 -179.4(2) . . . . ?
C22 N3 C18 C5 -2.7(4) . . . . ?
C23 C21 C20 Y1 106.8(3) . . . . ?
C23 C21 C20 C19 174.7(3) . . . . ?
C23 C36 C37 C38 174.5(3) . . . . ?
C23 C24 C29 C28 -178.6(3) . . . . ?
C23 C24 C25 C26 178.6(3) . . . . ?
C23 C30 C31 C32 178.9(3) . . . . ?
C23 C30 C35 C34 -178.3(3) . . . . ?
C30 C31 C32 C33 -1.2(6) . . . . ?
C30 C35 C34 C33 0.4(6) . . . . ?
C11 C6 C7 C8 2.2(5) . . . . ?
C11 C10 C9 C8 2.0(6) . . . . ?
C59 N5 N6 C40 136.1(3) . . . . ?
C59 C54 C53 N4 -21.8(5) . . . . ?
C59 C54 C55 C56 1.3(5) . . . . ?
C59 C58 C57 C56 1.6(5) . . . . ?
C6 C11 C10 C9 0.3(6) . . . . ?
C6 C7 C8 C9 0.0(6) . . . . ?
C54 C59 C58 C57 -3.9(4) . . . . ?
C54 C55 C56 C57 -3.7(6) . . . . ?
C17 C12 C5 C4 -18.3(4) . . . . ?
C17 C12 C5 C18 97.8(3) . . . . ?
C17 C12 C5 C6 -141.5(3) . . . . ?
C17 C12 C13 C14 0.9(5) . . . . ?
C17 C16 C15 C14 1.0(5) . . . . ?
C31 C30 C35 C34 -2.4(5) . . . . ?
C31 C32 C33 C34 -1.0(6) . . . . ?
C41 C42 C43 C44 -0.2(7) . . . . ?
C41 C46 C45 C44 0.7(7) . . . . ?
C48 C47 C40 N6 157.6(3) . . . . ?
C48 C47 C40 C41 -19.5(4) . . . . ?
C48 C47 C52 C51 -2.8(5) . . . . ?
C48 C49 C50 C51 -1.3(6) . . . . ?
C7 C8 C9 C10 -2.1(6) . . . . ?
C29 C24 C23 C21 -105.4(3) . . . . ?
C29 C24 C23 C36 12.0(4) . . . . ?
C29 C24 C23 C30 135.0(3) . . . . ?
C29 C24 C25 C26 -0.8(5) . . . . ?
C29 C28 C27 C26 -1.6(6) . . . . ?
C37 C36 C23 C21 -141.3(3) . . . . ?
C37 C36 C23 C24 101.4(4) . . . . ?
C37 C36 C23 C30 -18.0(4) . . . . ?
C60 N4 C53 C54 169.4(3) . . . . ?
C60 C61 C62 C63 -0.4(6) . . . . ?
C60 C65 C64 C63 -2.2(7) . . . . ?
C53 N4 C60 C61 -138.1(3) . . . . ?
C53 N4 C60 C65 42.6(4) . . . . ?
C53 C54 C55 C56 171.3(3) . . . . ?
C52 C47 C40 N6 -19.3(4) . . . . ?
C52 C47 C40 C41 163.6(3) . . . . ?
C52 C47 C48 C49 2.7(5) . . . . ?
C52 C51 C50 C49 1.3(6) . . . . ?
C16 C15 C14 C13 -0.4(6) . . . . ?
C35 C30 C31 C32 2.8(5) . . . . ?
C35 C34 C33 C32 1.4(6) . . . . ?
C13 C12 C5 C4 160.2(3) . . . . ?
C13 C12 C5 C18 -83.7(3) . . . . ?
C13 C12 C5 C6 37.0(3) . . . . ?
C13 C12 C17 C16 -0.2(4) . . . . ?
C58 C59 C54 C53 -166.7(3) . . . . ?
C58 C59 C54 C55 2.4(4) . . . . ?
C58 C57 C56 C55 2.2(6) . . . . ?
C25 C24 C23 C21 75.3(3) . . . . ?
C25 C24 C23 C36 -167.4(3) . . . . ?
C25 C24 C23 C30 -44.4(4) . . . . ?
C25 C24 C29 C28 0.8(5) . . . . ?
C25 C26 C27 C28 1.5(6) . . . . ?
C10 C11 C6 C5 -177.9(3) . . . . ?
C10 C11 C6 C7 -2.3(5) . . . . ?
C42 C41 C46 C45 -0.6(6) . . . . ?
C42 C43 C44 C45 0.4(9) . . . . ?
C61 C60 C65 C64 2.2(6) . . . . ?
C55 C54 C53 N4 168.8(3) . . . . ?
C65 C60 C61 C62 -0.9(5) . . . . ?
C46 C41 C42 C43 0.3(6) . . . . ?
C46 C45 C44 C43 -0.6(8) . . . . ?
C62 C63 C64 C65 0.8(8) . . . . ?
C64 C63 C62 C61 0.5(7) . . . . ?
C71 C70 C69 C68 0.0 . . . . ?
C70 C71 C66 C67 0.0 . . . . ?
C70 C69 C68 C67 0.0 . . . . ?
C69 C68 C67 C66 0.0 . . . . ?
C68 C67 C66 C71 0.0 . . . . ?
C66 C71 C70 C69 0.0 . . . . ?
C72 C71 C70 C69 177.6(6) . . . . ?
C72 C71 C66 C67 -177.3(7) . . . . ?
C72A C71A C70A C69A -154(4) . . . . ?
C72A C71A C66A C67A 151(4) . . . . ?
C71A C70A C69A C68A 0.0 . . . . ?
C70A C71A C66A C67A 0.0 . . . . ?
C70A C69A C68A C67A 0.0 . . . . ?
C69A C68A C67A C66A 0.0 . . . . ?
C68A C67A C66A C71A 0.0 . . . . ?
C66A C71A C70A C69A 0.0 . . . . ?
